data_4344404
loop_
_publ_author_name
'Luo, Dong'
'Zhou, Xiao-Ping'
'Li, Dan'

_publ_section_title
;
 Solvothermal Subcomponent Self-Assembly of Cubic Metal-Imidazolate Cages
 and Their Coordination Polymers.
;
_journal_issue 22
_journal_name_full 'Inorganic chemistry'
_journal_page_first 10822
_journal_page_last 10828
_journal_paper_doi 10.1021/acs.inorgchem.5b01844
_journal_volume 54
_journal_year 2015
_chemical_formula_sum 'C114 H124 Cl4 N38 Ni8 O3'
_chemical_formula_weight 2685.99
_chemical_name_systematic
; 
 ? 
;
_space_group_IT_number 14
_symmetry_cell_setting monoclinic
_symmetry_space_group_name_Hall '-P 2yn'
_symmetry_space_group_name_H-M 'P 1 21/n 1'
_atom_sites_solution_hydrogens geom
_atom_sites_solution_primary direct
_atom_sites_solution_secondary difmap
_audit_creation_method SHELXL-97
_cell_angle_alpha 90.00
_cell_angle_beta 97.964(3)
_cell_angle_gamma 90.00
_cell_formula_units_Z 2
_cell_length_a 16.7588(6)
_cell_length_b 19.3765(7)
_cell_length_c 19.1641(8)
_cell_measurement_reflns_used 6901
_cell_measurement_temperature 293(2)
_cell_measurement_theta_max 25.1930
_cell_measurement_theta_min 3.4310
_cell_volume 6163.1(4)
_computing_structure_refinement 'SHELXL-97 (Sheldrick, 1997)'
_computing_structure_solution 'SHELXS-97 (Sheldrick, 1990)'
_diffrn_ambient_temperature 293(2)
_diffrn_measured_fraction_theta_full 0.998
_diffrn_measured_fraction_theta_max 0.998
_diffrn_measurement_device_type 'Xcalibur, Atlas, Gemini'
_diffrn_measurement_method '\w scans'
_diffrn_radiation_monochromator graphite
_diffrn_radiation_source 'fine-focus sealed tube'
_diffrn_radiation_type MoK\a
_diffrn_radiation_wavelength 0.71073
_diffrn_reflns_av_R_equivalents 0.0472
_diffrn_reflns_av_sigmaI/netI 0.0505
_diffrn_reflns_limit_h_max 19
_diffrn_reflns_limit_h_min -19
_diffrn_reflns_limit_k_max 23
_diffrn_reflns_limit_k_min -22
_diffrn_reflns_limit_l_max 22
_diffrn_reflns_limit_l_min -19
_diffrn_reflns_number 38964
_diffrn_reflns_theta_full 25.00
_diffrn_reflns_theta_max 25.00
_diffrn_reflns_theta_min 3.00
_diffrn_standards_decay_% 50
_diffrn_standards_interval_count 50
_diffrn_standards_interval_time 50
_diffrn_standards_number 2
_exptl_absorpt_coefficient_mu 1.347
_exptl_absorpt_correction_T_max 0.806
_exptl_absorpt_correction_T_min 0.751
_exptl_absorpt_correction_type multi-scan
_exptl_crystal_colour green
_exptl_crystal_density_diffrn 1.447
_exptl_crystal_density_method 'not measured'
_exptl_crystal_description block
_exptl_crystal_F_000 2780
_exptl_crystal_size_max 0.22
_exptl_crystal_size_mid 0.20
_exptl_crystal_size_min 0.16
_refine_diff_density_max 0.977
_refine_diff_density_min -0.376
_refine_diff_density_rms 0.081
_refine_ls_extinction_method none
_refine_ls_goodness_of_fit_ref 1.070
_refine_ls_hydrogen_treatment mixed
_refine_ls_matrix_type full
_refine_ls_number_parameters 749
_refine_ls_number_reflns 10832
_refine_ls_number_restraints 0
_refine_ls_restrained_S_all 1.070
_refine_ls_R_factor_all 0.0838
_refine_ls_R_factor_gt 0.0531
_refine_ls_shift/su_max 0.002
_refine_ls_shift/su_mean 0.000
_refine_ls_structure_factor_coef Fsqd
_refine_ls_weighting_details 'calc w=1/[\s^2^(Fo^2^)+(0.0812P)^2^+0.8722P] where P=(Fo^2^+2Fc^2^)/3'
_refine_ls_weighting_scheme calc
_refine_ls_wR_factor_gt 0.1360
_refine_ls_wR_factor_ref 0.1513
_reflns_number_gt 7407
_reflns_number_total 10832
_reflns_threshold_expression >2sigma(I)
_cod_data_source_file ic5b01844_si_002.cif
_cod_data_source_block 1
_cod_depositor_comments 'Adding full bibliography for 4344404--4344414.cif.'
_cod_original_sg_symbol_H-M P21/n
_cod_database_code 4344404

loop_
_symmetry_equiv_pos_as_xyz
'x, y, z'
'-x+1/2, y+1/2, -z+1/2'
'-x, -y, -z'
'x-1/2, -y-1/2, z-1/2'

loop_
_atom_site_label
_atom_site_type_symbol
_atom_site_fract_x
_atom_site_fract_y
_atom_site_fract_z
_atom_site_U_iso_or_equiv
_atom_site_adp_type
_atom_site_occupancy
_atom_site_symmetry_multiplicity
_atom_site_calc_flag
_atom_site_refinement_flags
Ni1 Ni 0.71809(3) 0.96917(3) 0.83443(3) 0.04529(17) Uani 1 1 d .
Ni2 Ni 0.89392(3) 0.74407(3) 1.02399(3) 0.04182(16) Uani 1 1 d .
Ni3 Ni 1.20632(3) 0.82808(3) 0.91960(3) 0.04014(16) Uani 1 1 d .
Ni4 Ni 1.03945(3) 1.05180(3) 0.72672(3) 0.04663(17) Uani 1 1 d .
C1 C 0.5113(3) 1.1263(3) 0.8669(3) 0.0773(16) Uani 1 1 d .
H1 H 0.4904 1.1167 0.8187 0.093 Uiso 1 1 d R
C2 C 0.5086(3) 1.1926(3) 0.8930(4) 0.0869(18) Uani 1 1 d .
H2 H 0.4863 1.2292 0.8626 0.104 Uiso 1 1 d R
C3 C 0.5388(3) 1.2068(3) 0.9632(4) 0.0777(17) Uani 1 1 d .
H3 H 0.5362 1.2527 0.9815 0.093 Uiso 1 1 d R
C4 C 0.5722(2) 1.1545(3) 1.0064(3) 0.0570(12) Uani 1 1 d .
C5 C 0.5743(3) 1.0882(3) 0.9779(3) 0.0566(12) Uani 1 1 d .
H5 H 0.5978 1.0515 1.0076 0.068 Uiso 1 1 d R
C6 C 0.5437(3) 1.0734(3) 0.9096(3) 0.0608(13) Uani 1 1 d .
C7 C 0.5395(3) 1.0006(3) 0.8816(3) 0.0649(14) Uani 1 1 d .
H7A H 0.4999 0.9755 0.9031 0.078 Uiso 1 1 d R
H7B H 0.5215 1.0023 0.8318 0.078 Uiso 1 1 d R
C8 C 0.6273(3) 0.9185(3) 0.9439(3) 0.0561(12) Uani 1 1 d .
H8 H 0.5875 0.9117 0.9747 0.067 Uiso 1 1 d R
C9 C 0.7019(3) 0.8804(2) 0.9533(2) 0.0490(11) Uani 1 1 d .
C10 C 0.7353(3) 0.8313(2) 0.9995(3) 0.0538(12) Uani 1 1 d .
C11 C 0.7050(3) 0.8003(3) 1.0628(3) 0.0794(17) Uani 1 1 d .
H11A H 0.6530 0.8192 1.0672 0.119 Uiso 1 1 d R
H11B H 0.7007 0.7511 1.0573 0.119 Uiso 1 1 d R
H11C H 0.7419 0.8109 1.1043 0.119 Uiso 1 1 d R
C12 C 0.8168(3) 0.8536(2) 0.9249(2) 0.0442(10) Uani 1 1 d .
H12 H 0.8636 0.8525 0.9011 0.053 Uiso 1 1 d R
C13 C 0.7609(4) 0.6484(3) 0.9608(3) 0.0736(15) Uani 1 1 d .
H13 H 0.7262 0.6853 0.9645 0.088 Uiso 1 1 calc R
C14 C 0.7778(5) 0.5306(4) 0.9261(5) 0.131(3) Uani 1 1 d .
H14A H 0.8334 0.5437 0.9362 0.196 Uiso 1 1 d R
H14B H 0.7669 0.4941 0.9572 0.196 Uiso 1 1 d R
H14C H 0.7665 0.5150 0.8782 0.196 Uiso 1 1 d R
C15 C 0.6401(4) 0.5800(4) 0.9226(4) 0.121(3) Uani 1 1 d .
H15A H 0.6148 0.6230 0.9313 0.182 Uiso 1 1 d R
H15B H 0.6239 0.5662 0.8746 0.182 Uiso 1 1 d R
H15C H 0.6242 0.5453 0.9537 0.182 Uiso 1 1 d R
C16 C 0.9221(3) 0.8581(2) 1.1448(2) 0.0482(11) Uani 1 1 d .
H16 H 0.8870 0.8941 1.1244 0.058 Uiso 1 1 d R
C17 C 1.0072(3) 0.8033(2) 1.2185(3) 0.0539(11) Uani 1 1 d .
C18 C 1.0655(4) 0.7884(3) 1.2833(3) 0.0888(19) Uani 1 1 d .
H18A H 1.0661 0.8266 1.3153 0.133 Uiso 1 1 d R
H18B H 1.0494 0.7473 1.3056 0.133 Uiso 1 1 d R
H18C H 1.1184 0.7821 1.2704 0.133 Uiso 1 1 d R
C19 C 0.9870(3) 0.7639(2) 1.1595(2) 0.0479(11) Uani 1 1 d .
C20 C 1.0086(3) 0.6952(2) 1.1389(3) 0.0489(11) Uani 1 1 d .
H20 H 1.0465 0.6674 1.1689 0.059 Uiso 1 1 d R
C21 C 0.9969(3) 0.6033(2) 1.0579(2) 0.0508(11) Uani 1 1 d .
H21A H 0.9488 0.5781 1.0408 0.061 Uiso 1 1 d R
H21B H 1.0238 0.5794 1.0983 0.061 Uiso 1 1 d R
C22 C 1.0520(3) 0.6045(2) 1.0019(2) 0.0504(11) Uani 1 1 d .
C23 C 1.0318(3) 0.5691(2) 0.9391(3) 0.0617(13) Uani 1 1 d .
H23 H 0.9805 0.5463 0.9302 0.074 Uiso 1 1 d R
C24 C 1.0831(4) 0.5655(3) 0.8901(3) 0.0747(16) Uani 1 1 d .
H24 H 1.0682 0.5400 0.8473 0.090 Uiso 1 1 d R
C25 C 1.1566(3) 0.5988(2) 0.9022(3) 0.0681(15) Uani 1 1 d .
H25 H 1.1925 0.5964 0.8674 0.082 Uiso 1 1 d R
C26 C 1.1795(3) 0.6360(2) 0.9637(3) 0.0555(12) Uani 1 1 d .
C27 C 1.1260(3) 0.6384(2) 1.0134(2) 0.0507(11) Uani 1 1 d .
H27 H 1.1405 0.6639 1.0562 0.061 Uiso 1 1 d R
C28 C 1.2602(3) 0.6723(2) 0.9773(3) 0.0620(13) Uani 1 1 d .
H28A H 1.2925 0.6516 1.0170 0.074 Uiso 1 1 d R
H28B H 1.2876 0.6666 0.9369 0.074 Uiso 1 1 d R
C29 C 1.2633(2) 0.7669(2) 1.0544(3) 0.0504(11) Uani 1 1 d .
H29 H 1.2807 0.7352 1.0919 0.060 Uiso 1 1 d R
C30 C 1.2512(2) 0.8388(2) 1.0697(2) 0.0417(10) Uani 1 1 d .
C31 C 1.2660(2) 0.8780(2) 1.1294(2) 0.0435(10) Uani 1 1 d .
C32 C 1.2925(4) 0.8563(3) 1.2038(3) 0.0718(15) Uani 1 1 d .
H32A H 1.2973 0.8962 1.2338 0.108 Uiso 1 1 d R
H32B H 1.2538 0.8250 1.2187 0.108 Uiso 1 1 d R
H32C H 1.3439 0.8338 1.2067 0.108 Uiso 1 1 d R
C33 C 1.2266(2) 0.9427(2) 1.0406(2) 0.0404(10) Uani 1 1 d .
H33 H 1.2117 0.9833 1.0131 0.048 Uiso 1 1 d R
C34 C 1.0405(2) 0.79986(19) 0.9779(2) 0.0387(9) Uani 1 1 d .
H34 H 1.0513 0.8225 1.0227 0.046 Uiso 1 1 d R
C35 C 0.9800(2) 0.7406(2) 0.8917(2) 0.0433(10) Uani 1 1 d .
C36 C 0.9175(3) 0.6993(3) 0.8471(3) 0.0690(14) Uani 1 1 d .
H36A H 0.8715 0.6929 0.8713 0.103 Uiso 1 1 d R
H36B H 0.9013 0.7233 0.8037 0.103 Uiso 1 1 d R
H36C H 0.9394 0.6551 0.8375 0.103 Uiso 1 1 d R
C37 C 1.0546(2) 0.7610(2) 0.8766(2) 0.0407(10) Uani 1 1 d .
C38 C 1.1002(3) 0.7452(2) 0.8211(2) 0.0485(11) Uani 1 1 d .
H38 H 1.0767 0.7194 0.7807 0.058 Uiso 1 1 d R
C39 C 1.2200(3) 0.7522(2) 0.7683(3) 0.0658(14) Uani 1 1 d .
H39A H 1.1965 0.7136 0.7416 0.079 Uiso 1 1 d R
H39B H 1.2739 0.7399 0.7879 0.079 Uiso 1 1 d R
C40 C 1.2236(3) 0.8125(2) 0.7197(3) 0.0577(13) Uani 1 1 d .
C41 C 1.2966(3) 0.8335(3) 0.7003(3) 0.0735(16) Uani 1 1 d .
H41 H 1.3453 0.8098 0.7186 0.088 Uiso 1 1 d R
C42 C 1.2998(4) 0.8880(3) 0.6545(3) 0.0863(19) Uani 1 1 d .
H42 H 1.3504 0.9020 0.6411 0.104 Uiso 1 1 d R
C43 C 1.2297(4) 0.9222(3) 0.6271(3) 0.0789(17) Uani 1 1 d .
H43 H 1.2326 0.9605 0.5957 0.095 Uiso 1 1 d R
C44 C 1.1563(3) 0.9026(3) 0.6443(3) 0.0611(13) Uani 1 1 d .
C45 C 1.1542(3) 0.8482(3) 0.6913(3) 0.0571(12) Uani 1 1 d .
H45 H 1.1032 0.8345 0.7042 0.069 Uiso 1 1 d R
C46 C 1.0807(3) 0.9375(3) 0.6098(3) 0.0696(15) Uani 1 1 d .
H46A H 1.0948 0.9763 0.5829 0.084 Uiso 1 1 d R
H46B H 1.0514 0.9054 0.5778 0.084 Uiso 1 1 d R
C47 C 0.9650(3) 0.9233(3) 0.6683(3) 0.0582(12) Uani 1 1 d .
H47 H 0.9529 0.8816 0.6420 0.070 Uiso 1 1 d R
C48 C 0.9146(3) 0.9470(2) 0.7178(2) 0.0466(10) Uani 1 1 d .
C49 C 0.8440(3) 0.9233(2) 0.7389(2) 0.0519(11) Uani 1 1 d .
C50 C 0.7975(4) 0.8595(3) 0.7179(3) 0.0802(17) Uani 1 1 d .
H50A H 0.7509 0.8578 0.7418 0.120 Uiso 1 1 d R
H50B H 0.7810 0.8596 0.6679 0.120 Uiso 1 1 d R
H50C H 0.8309 0.8200 0.7307 0.120 Uiso 1 1 d R
C51 C 0.8788(2) 1.0182(2) 0.7925(2) 0.0422(10) Uani 1 1 d .
H51 H 0.8782 1.0571 0.8235 0.051 Uiso 1 1 d R
C52 C 0.6026(3) 1.1688(3) 1.0828(3) 0.0667(14) Uani 1 1 d .
H52A H 0.5624 1.1427 1.1025 0.100 Uiso 1 1 d R
H52C H 0.6021 1.2157 1.0990 0.100 Uiso 1 1 d R
C53 C 0.6872(3) 1.0825(2) 1.1422(2) 0.0521(11) Uani 1 1 d .
H53 H 0.6401 1.0612 1.1559 0.063 Uiso 1 1 d R
C54 C 0.7642(2) 1.0518(2) 1.1615(2) 0.0451(10) Uani 1 1 d .
C55 C 0.7935(3) 0.9976(2) 1.2028(2) 0.0463(10) Uani 1 1 d .
C56 C 0.7491(3) 0.9436(3) 1.2376(3) 0.0790(17) Uani 1 1 d .
H56A H 0.7864 0.9123 1.2637 0.119 Uiso 1 1 d R
H56B H 0.7150 0.9186 1.2019 0.119 Uiso 1 1 d R
H56C H 0.7167 0.9651 1.2690 0.119 Uiso 1 1 d R
C57 C 0.8925(2) 1.0519(2) 1.1679(2) 0.0409(10) Uani 1 1 d .
H57 H 0.9465 1.0647 1.1619 0.049 Uiso 1 1 d R
N1 N 0.6158(2) 0.9619(2) 0.8935(2) 0.0565(10) Uani 1 1 d .
N2 N 0.7551(2) 0.89480(18) 0.90585(18) 0.0452(8) Uani 1 1 d .
N3 N 0.8085(2) 0.81303(18) 0.98069(19) 0.0471(9) Uani 1 1 d .
N4 N 0.7283(3) 0.5890(2) 0.9355(2) 0.0733(13) Uani 1 1 d .
N5 N 0.9654(2) 0.86340(18) 1.20868(19) 0.0492(9) Uani 1 1 d .
N6 N 0.9320(2) 0.79875(17) 1.11208(19) 0.0459(9) Uani 1 1 d .
N7 N 0.9750(2) 0.67283(17) 1.0797(2) 0.0453(9) Uani 1 1 d .
N8 N 1.2514(2) 0.74584(17) 0.9902(2) 0.0462(9) Uani 1 1 d .
N9 N 1.22595(19) 0.88061(17) 1.01287(17) 0.0405(8) Uani 1 1 d .
N10 N 1.25013(19) 0.94458(17) 1.11081(18) 0.0414(8) Uani 1 1 d .
N11 N 0.97176(19) 0.76548(17) 0.95677(18) 0.0433(8) Uani 1 1 d .
N12 N 1.09223(19) 0.79924(17) 0.93183(18) 0.0416(8) Uani 1 1 d .
N13 N 1.1738(2) 0.76616(18) 0.82621(19) 0.0507(9) Uani 1 1 d .
N14 N 1.0272(3) 0.9607(2) 0.6598(2) 0.0615(11) Uani 1 1 d .
N15 N 0.9364(2) 1.00808(18) 0.75259(18) 0.0457(8) Uani 1 1 d .
N16 N 0.8210(2) 0.96911(19) 0.78605(18) 0.0475(9) Uani 1 1 d .
N17 N 0.6803(2) 1.1391(2) 1.1059(2) 0.0509(9) Uani 1 1 d .
N18 N 0.8284(2) 1.08581(17) 1.13907(17) 0.0412(8) Uani 1 1 d .
N19 N 0.8748(2) 0.99765(17) 1.20744(18) 0.0452(8) Uani 1 1 d .
O1 O 0.8314(2) 0.65793(17) 0.9792(2) 0.0689(10) Uani 1 1 d .
Cl1 Cl 1.08089(10) 1.11591(8) 0.63412(9) 0.0884(5) Uani 1 1 d .
Cl2 Cl 0.62752(9) 0.96988(11) 0.72968(8) 0.0989(6) Uani 1 1 d .
O1W O 1.0000 1.0000 1.0000 0.300(8) Uiso 1 2 d S
H1WA H 1.0077 1.0271 0.9667 0.450 Uiso 0.50 1 d PR
H1WB H 0.9851 1.0232 1.0336 0.450 Uiso 0.50 1 d PR

loop_
_atom_site_aniso_label
_atom_site_aniso_U_11
_atom_site_aniso_U_22
_atom_site_aniso_U_33
_atom_site_aniso_U_23
_atom_site_aniso_U_13
_atom_site_aniso_U_12
Ni1 0.0486(3) 0.0440(3) 0.0426(3) -0.0014(3) 0.0038(2) -0.0035(2)
Ni2 0.0487(3) 0.0325(3) 0.0469(3) 0.0010(2) 0.0161(2) -0.0021(2)
Ni3 0.0454(3) 0.0338(3) 0.0431(3) 0.0008(2) 0.0128(2) -0.0034(2)
Ni4 0.0585(4) 0.0386(3) 0.0453(4) 0.0010(2) 0.0161(3) 0.0027(3)
C1 0.065(3) 0.086(4) 0.078(4) 0.012(3) -0.001(3) 0.018(3)
C2 0.077(4) 0.079(5) 0.098(5) 0.019(4) -0.009(3) 0.024(3)
C3 0.055(3) 0.061(4) 0.115(5) 0.010(3) 0.006(3) 0.014(3)
C4 0.038(2) 0.062(3) 0.073(4) 0.006(3) 0.014(2) 0.005(2)
C5 0.047(3) 0.060(3) 0.064(3) 0.011(3) 0.011(2) 0.007(2)
C6 0.040(2) 0.065(3) 0.079(4) 0.008(3) 0.011(2) 0.007(2)
C7 0.040(3) 0.079(4) 0.075(4) 0.001(3) 0.006(2) 0.004(2)
C8 0.046(3) 0.058(3) 0.067(3) 0.006(3) 0.016(2) 0.001(2)
C9 0.048(2) 0.048(3) 0.055(3) 0.003(2) 0.018(2) -0.005(2)
C10 0.053(3) 0.053(3) 0.059(3) 0.003(2) 0.020(2) -0.004(2)
C11 0.083(4) 0.086(4) 0.077(4) 0.025(3) 0.038(3) 0.006(3)
C12 0.050(3) 0.039(2) 0.046(3) 0.000(2) 0.015(2) 0.001(2)
C13 0.089(4) 0.061(4) 0.066(4) -0.004(3) -0.005(3) -0.012(3)
C14 0.110(6) 0.084(5) 0.198(9) -0.060(6) 0.022(6) -0.006(4)
C15 0.091(5) 0.141(7) 0.121(6) -0.019(5) -0.026(4) -0.039(5)
C16 0.060(3) 0.038(3) 0.050(3) 0.002(2) 0.018(2) 0.002(2)
C17 0.061(3) 0.042(3) 0.059(3) -0.001(2) 0.010(2) 0.006(2)
C18 0.100(4) 0.082(4) 0.077(4) -0.015(3) -0.014(3) 0.031(3)
C19 0.052(3) 0.039(2) 0.054(3) 0.002(2) 0.012(2) 0.003(2)
C20 0.059(3) 0.034(2) 0.055(3) 0.004(2) 0.015(2) 0.004(2)
C21 0.061(3) 0.033(2) 0.061(3) 0.001(2) 0.017(2) -0.003(2)
C22 0.068(3) 0.024(2) 0.063(3) -0.001(2) 0.023(2) 0.001(2)
C23 0.082(3) 0.036(3) 0.070(4) -0.010(2) 0.023(3) -0.011(2)
C24 0.119(5) 0.045(3) 0.066(4) -0.017(3) 0.033(3) -0.009(3)
C25 0.103(4) 0.039(3) 0.072(4) -0.007(3) 0.045(3) 0.003(3)
C26 0.074(3) 0.029(2) 0.069(3) 0.001(2) 0.029(3) 0.010(2)
C27 0.065(3) 0.033(2) 0.056(3) -0.003(2) 0.017(2) 0.008(2)
C28 0.072(3) 0.040(3) 0.080(4) -0.003(2) 0.033(3) 0.009(2)
C29 0.048(3) 0.048(3) 0.056(3) 0.010(2) 0.007(2) 0.008(2)
C30 0.039(2) 0.040(2) 0.046(3) 0.007(2) 0.0058(18) 0.0002(18)
C31 0.043(2) 0.045(3) 0.042(3) 0.008(2) 0.0054(18) 0.0039(19)
C32 0.100(4) 0.063(3) 0.048(3) 0.009(3) -0.002(3) 0.006(3)
C33 0.042(2) 0.035(2) 0.045(3) 0.006(2) 0.0080(18) 0.0033(18)
C34 0.052(2) 0.031(2) 0.033(2) -0.0023(17) 0.0071(18) -0.0008(19)
C35 0.048(2) 0.039(2) 0.044(3) 0.000(2) 0.0062(19) -0.0048(19)
C36 0.072(3) 0.071(4) 0.064(3) -0.017(3) 0.012(3) -0.022(3)
C37 0.050(2) 0.035(2) 0.039(2) -0.0036(19) 0.0118(19) -0.0049(19)
C38 0.069(3) 0.037(2) 0.042(3) -0.005(2) 0.014(2) -0.007(2)
C39 0.083(3) 0.050(3) 0.072(4) -0.012(3) 0.040(3) -0.001(3)
C40 0.079(3) 0.051(3) 0.050(3) -0.011(2) 0.035(2) -0.004(3)
C41 0.081(4) 0.077(4) 0.072(4) -0.007(3) 0.045(3) 0.002(3)
C42 0.087(4) 0.090(5) 0.093(5) 0.005(4) 0.055(4) -0.005(4)
C43 0.107(5) 0.068(4) 0.072(4) 0.005(3) 0.050(3) 0.003(3)
C44 0.078(3) 0.058(3) 0.055(3) -0.008(3) 0.034(3) -0.001(3)
C45 0.069(3) 0.055(3) 0.052(3) -0.014(2) 0.026(2) -0.002(3)
C46 0.097(4) 0.066(4) 0.052(3) -0.006(3) 0.032(3) 0.008(3)
C47 0.076(3) 0.048(3) 0.052(3) -0.010(2) 0.012(2) 0.001(3)
C48 0.063(3) 0.040(2) 0.039(2) -0.009(2) 0.012(2) 0.000(2)
C49 0.068(3) 0.043(3) 0.046(3) -0.007(2) 0.011(2) -0.006(2)
C50 0.097(4) 0.061(4) 0.085(4) -0.029(3) 0.021(3) -0.028(3)
C51 0.054(3) 0.037(2) 0.036(2) -0.0033(19) 0.0093(19) 0.004(2)
C52 0.060(3) 0.062(3) 0.082(4) 0.002(3) 0.024(3) 0.004(2)
C53 0.054(3) 0.049(3) 0.058(3) 0.003(2) 0.025(2) -0.009(2)
C54 0.047(2) 0.043(3) 0.047(3) 0.002(2) 0.0134(19) -0.003(2)
C55 0.055(3) 0.037(2) 0.050(3) -0.001(2) 0.020(2) -0.006(2)
C56 0.086(4) 0.058(3) 0.099(5) 0.026(3) 0.034(3) -0.008(3)
C57 0.046(2) 0.038(2) 0.042(2) -0.004(2) 0.0160(19) -0.004(2)
N1 0.043(2) 0.060(3) 0.067(3) -0.002(2) 0.0083(18) 0.0014(18)
N2 0.047(2) 0.041(2) 0.050(2) 0.0022(17) 0.0130(16) -0.0023(17)
N3 0.051(2) 0.045(2) 0.048(2) 0.0060(18) 0.0131(16) 0.0000(17)
N4 0.086(3) 0.065(3) 0.066(3) -0.004(2) -0.001(2) -0.026(3)
N5 0.063(2) 0.037(2) 0.049(2) -0.0022(17) 0.0130(18) 0.0015(17)
N6 0.060(2) 0.034(2) 0.045(2) -0.0008(17) 0.0118(17) 0.0002(17)
N7 0.058(2) 0.0310(19) 0.050(2) -0.0016(17) 0.0198(18) -0.0014(16)
N8 0.048(2) 0.037(2) 0.057(3) 0.0028(18) 0.0177(17) -0.0001(15)
N9 0.0460(19) 0.037(2) 0.0380(19) 0.0054(16) 0.0048(15) -0.0005(15)
N10 0.0414(19) 0.041(2) 0.042(2) 0.0039(16) 0.0069(15) 0.0016(15)
N11 0.045(2) 0.039(2) 0.047(2) -0.0013(17) 0.0119(16) -0.0064(16)
N12 0.0468(19) 0.0348(19) 0.044(2) -0.0002(16) 0.0105(16) -0.0065(15)
N13 0.063(2) 0.042(2) 0.051(2) -0.0075(18) 0.0226(18) -0.0005(18)
N14 0.086(3) 0.054(3) 0.048(2) -0.0030(19) 0.022(2) 0.010(2)
N15 0.060(2) 0.038(2) 0.040(2) -0.0037(16) 0.0109(16) -0.0014(17)
N16 0.054(2) 0.048(2) 0.041(2) -0.0054(17) 0.0075(16) -0.0062(17)
N17 0.043(2) 0.053(2) 0.059(2) -0.002(2) 0.0163(17) 0.0015(17)
N18 0.050(2) 0.0343(19) 0.041(2) -0.0002(16) 0.0142(16) -0.0051(16)
N19 0.060(2) 0.0340(19) 0.045(2) 0.0007(16) 0.0176(16) -0.0001(16)
O1 0.068(2) 0.052(2) 0.086(3) -0.0081(19) 0.0067(19) -0.0194(18)
Cl1 0.1130(12) 0.0793(10) 0.0824(10) 0.0189(8) 0.0471(9) 0.0026(9)
Cl2 0.0778(10) 0.1491(17) 0.0631(9) -0.0065(10) -0.0134(7) -0.0091(10)

loop_
_atom_type_symbol
_atom_type_description
_atom_type_scat_dispersion_real
_atom_type_scat_dispersion_imag
_atom_type_scat_source
C C 0.0033 0.0016 'International Tables Vol C Tables 4.2.6.8 and 6.1.1.4'
H H 0.0000 0.0000 'International Tables Vol C Tables 4.2.6.8 and 6.1.1.4'
N N 0.0061 0.0033 'International Tables Vol C Tables 4.2.6.8 and 6.1.1.4'
O O 0.0106 0.0060 'International Tables Vol C Tables 4.2.6.8 and 6.1.1.4'
Cl Cl 0.1484 0.1585 'International Tables Vol C Tables 4.2.6.8 and 6.1.1.4'
Ni Ni 0.3393 1.1124 'International Tables Vol C Tables 4.2.6.8 and 6.1.1.4'

loop_
_geom_angle_atom_site_label_1
_geom_angle_atom_site_label_2
_geom_angle_atom_site_label_3
_geom_angle
_geom_angle_site_symmetry_1
_geom_angle_site_symmetry_3
N10 Ni1 N2 101.83(14) 3_777 .
N10 Ni1 N16 93.30(14) 3_777 .
N2 Ni1 N16 96.09(14) . .
N10 Ni1 N1 87.32(14) 3_777 .
N2 Ni1 N1 78.07(15) . .
N16 Ni1 N1 174.13(15) . .
N10 Ni1 Cl2 122.48(11) 3_777 .
N2 Ni1 Cl2 133.22(11) . .
N16 Ni1 Cl2 95.59(11) . .
N1 Ni1 Cl2 88.98(12) . .
N11 Ni2 N6 105.70(14) . .
N11 Ni2 N3 94.89(14) . .
N6 Ni2 N3 96.82(14) . .
N11 Ni2 O1 103.65(14) . .
N6 Ni2 O1 147.56(14) . .
N3 Ni2 O1 94.14(15) . .
N11 Ni2 N7 91.72(13) . .
N6 Ni2 N7 79.28(14) . .
N3 Ni2 N7 173.05(13) . .
O1 Ni2 N7 86.37(14) . .
N12 Ni3 N9 94.36(13) . .
N12 Ni3 N18 94.99(13) . 3_777
N9 Ni3 N18 94.21(13) . 3_777
N12 Ni3 N17 173.12(14) . 3_777
N9 Ni3 N17 90.63(14) . 3_777
N18 Ni3 N17 79.90(14) 3_777 3_777
N12 Ni3 N13 79.03(14) . .
N9 Ni3 N13 172.99(14) . .
N18 Ni3 N13 88.73(14) 3_777 .
N17 Ni3 N13 96.15(14) 3_777 .
N12 Ni3 N8 88.75(13) . .
N9 Ni3 N8 79.61(14) . .
N18 Ni3 N8 173.03(14) 3_777 .
N17 Ni3 N8 96.82(14) 3_777 .
N13 Ni3 N8 97.78(14) . .
N19 Ni4 N15 101.74(14) 3_777 .
N19 Ni4 N5 94.96(14) 3_777 3_777
N15 Ni4 N5 94.58(14) . 3_777
N19 Ni4 N14 89.08(15) 3_777 .
N15 Ni4 N14 78.04(15) . .
N5 Ni4 N14 172.20(16) 3_777 .
N19 Ni4 Cl1 117.66(11) 3_777 .
N15 Ni4 Cl1 138.62(11) . .
N5 Ni4 Cl1 94.15(11) 3_777 .
N14 Ni4 Cl1 89.86(12) . .
C6 C1 C2 120.6(6) . .
C1 C2 C3 120.4(6) . .
C4 C3 C2 119.8(6) . .
C3 C4 C5 118.1(5) . .
C3 C4 C52 120.2(5) . .
C5 C4 C52 121.7(5) . .
C6 C5 C4 122.7(5) . .
C5 C6 C1 118.5(5) . .
C5 C6 C7 122.0(5) . .
C1 C6 C7 119.4(5) . .
N1 C7 C6 115.1(4) . .
N1 C8 C9 118.1(4) . .
C10 C9 N2 108.7(4) . .
C10 C9 C8 135.1(4) . .
N2 C9 C8 116.2(4) . .
C9 C10 N3 108.1(4) . .
C9 C10 C11 130.3(4) . .
N3 C10 C11 121.6(4) . .
N2 C12 N3 114.2(4) . .
O1 C13 N4 125.2(6) . .
N6 C16 N5 114.3(4) . .
N5 C17 C19 107.4(4) . .
N5 C17 C18 123.0(4) . .
C19 C17 C18 129.6(4) . .
C17 C19 N6 109.8(4) . .
C17 C19 C20 134.1(4) . .
N6 C19 C20 116.2(4) . .
N7 C20 C19 117.4(4) . .
N7 C21 C22 112.9(3) . .
C23 C22 C27 118.4(4) . .
C23 C22 C21 120.6(4) . .
C27 C22 C21 120.9(4) . .
C24 C23 C22 121.5(5) . .
C23 C24 C25 119.6(5) . .
C24 C25 C26 121.3(5) . .
C25 C26 C27 117.9(5) . .
C25 C26 C28 121.4(4) . .
C27 C26 C28 120.6(4) . .
C22 C27 C26 121.2(4) . .
N8 C28 C26 112.0(4) . .
N8 C29 C30 119.5(4) . .
C31 C30 N9 109.6(4) . .
C31 C30 C29 133.7(4) . .
N9 C30 C29 116.4(4) . .
N10 C31 C30 107.6(4) . .
N10 C31 C32 122.8(4) . .
C30 C31 C32 129.6(4) . .
N9 C33 N10 114.4(4) . .
N12 C34 N11 114.2(4) . .
N11 C35 C37 107.5(3) . .
N11 C35 C36 124.2(4) . .
C37 C35 C36 128.2(4) . .
N12 C37 C35 109.0(3) . .
N12 C37 C38 117.1(4) . .
C35 C37 C38 133.6(4) . .
N13 C38 C37 118.8(4) . .
N13 C39 C40 113.5(4) . .
C41 C40 C45 117.9(5) . .
C41 C40 C39 120.5(5) . .
C45 C40 C39 121.6(4) . .
C42 C41 C40 120.6(6) . .
C41 C42 C43 120.2(5) . .
C44 C43 C42 121.1(5) . .
C43 C44 C45 118.0(5) . .
C43 C44 C46 120.0(5) . .
C45 C44 C46 121.9(5) . .
C44 C45 C40 122.2(5) . .
N14 C46 C44 113.8(4) . .
N14 C47 C48 117.5(4) . .
C49 C48 N15 108.9(4) . .
C49 C48 C47 134.0(4) . .
N15 C48 C47 117.0(4) . .
N16 C49 C48 108.0(4) . .
N16 C49 C50 122.5(4) . .
C48 C49 C50 129.5(4) . .
N15 C51 N16 114.4(4) . .
N17 C52 C4 113.3(4) . .
N17 C53 C54 120.3(4) . .
C55 C54 N18 108.3(4) . .
C55 C54 C53 135.5(4) . .
N18 C54 C53 115.9(4) . .
N19 C55 C54 108.4(4) . .
N19 C55 C56 122.0(4) . .
C54 C55 C56 129.6(4) . .
N18 C57 N19 113.2(4) . .
C8 N1 C7 119.4(4) . .
C8 N1 Ni1 112.7(3) . .
C7 N1 Ni1 127.9(3) . .
C12 N2 C9 104.4(4) . .
C12 N2 Ni1 140.7(3) . .
C9 N2 Ni1 114.9(3) . .
C12 N3 C10 104.6(4) . .
C12 N3 Ni2 123.9(3) . .
C10 N3 Ni2 131.4(3) . .
C13 N4 C14 120.8(5) . .
C13 N4 C15 120.9(6) . .
C14 N4 C15 118.0(5) . .
C16 N5 C17 105.3(4) . .
C16 N5 Ni4 123.3(3) . 3_777
C17 N5 Ni4 131.4(3) . 3_777
C16 N6 C19 103.2(4) . .
C16 N6 Ni2 143.2(3) . .
C19 N6 Ni2 113.5(3) . .
C20 N7 C21 117.9(4) . .
C20 N7 Ni2 113.7(3) . .
C21 N7 Ni2 128.4(3) . .
C29 N8 C28 117.8(4) . .
C29 N8 Ni3 111.1(3) . .
C28 N8 Ni3 130.6(3) . .
C33 N9 C30 103.6(3) . .
C33 N9 Ni3 143.2(3) . .
C30 N9 Ni3 113.2(3) . .
C33 N10 C31 104.9(3) . .
C33 N10 Ni1 124.3(3) . 3_777
C31 N10 Ni1 128.8(3) . 3_777
C34 N11 C35 105.0(3) . .
C34 N11 Ni2 121.2(3) . .
C35 N11 Ni2 132.4(3) . .
C34 N12 C37 104.3(3) . .
C34 N12 Ni3 142.0(3) . .
C37 N12 Ni3 113.4(3) . .
C38 N13 C39 119.0(4) . .
C38 N13 Ni3 111.5(3) . .
C39 N13 Ni3 129.1(3) . .
C47 N14 C46 118.9(4) . .
C47 N14 Ni4 113.0(3) . .
C46 N14 Ni4 128.0(4) . .
C51 N15 C48 103.9(3) . .
C51 N15 Ni4 141.7(3) . .
C48 N15 Ni4 114.4(3) . .
C51 N16 C49 104.8(3) . .
C51 N16 Ni1 126.2(3) . .
C49 N16 Ni1 129.0(3) . .
C53 N17 C52 121.0(4) . .
C53 N17 Ni3 111.2(3) . 3_777
C52 N17 Ni3 127.6(3) . 3_777
C57 N18 C54 104.9(3) . .
C57 N18 Ni3 142.2(3) . 3_777
C54 N18 Ni3 112.7(3) . 3_777
C57 N19 C55 105.1(3) . .
C57 N19 Ni4 121.8(3) . 3_777
C55 N19 Ni4 131.6(3) . 3_777
C13 O1 Ni2 131.4(4) . .

loop_
_geom_bond_atom_site_label_1
_geom_bond_atom_site_label_2
_geom_bond_distance
_geom_bond_site_symmetry_2
Ni1 N10 2.006(3) 3_777
Ni1 N2 2.025(3) .
Ni1 N16 2.068(4) .
Ni1 N1 2.186(4) .
Ni1 Cl2 2.3430(15) .
Ni2 N11 2.000(3) .
Ni2 N6 2.020(4) .
Ni2 N3 2.048(3) .
Ni2 O1 2.091(3) .
Ni2 N7 2.119(4) .
Ni3 N12 2.037(3) .
Ni3 N9 2.044(3) .
Ni3 N18 2.051(3) 3_777
Ni3 N17 2.124(3) 3_777
Ni3 N13 2.161(4) .
Ni3 N8 2.158(4) .
Ni4 N19 2.018(4) 3_777
Ni4 N15 2.045(4) .
Ni4 N5 2.066(4) 3_777
Ni4 N14 2.175(4) .
Ni4 Cl1 2.3485(15) .
C1 C6 1.375(7) .
C1 C2 1.380(8) .
C2 C3 1.397(9) .
C3 C4 1.378(7) .
C4 C5 1.398(7) .
C4 C52 1.507(7) .
C5 C6 1.369(7) .
C6 C7 1.508(8) .
C7 N1 1.471(6) .
C8 N1 1.276(6) .
C8 C9 1.440(6) .
C9 C10 1.368(6) .
C9 N2 1.387(5) .
C10 N3 1.372(5) .
C10 C11 1.504(7) .
C12 N2 1.317(5) .
C12 N3 1.349(5) .
C13 O1 1.199(6) .
C13 N4 1.336(7) .
C14 N4 1.430(8) .
C15 N4 1.475(7) .
C16 N6 1.331(5) .
C16 N5 1.338(6) .
C17 N5 1.359(6) .
C17 C19 1.368(6) .
C17 C18 1.497(7) .
C19 N6 1.377(5) .
C19 C20 1.449(6) .
C20 N7 1.270(5) .
C21 N7 1.472(5) .
C21 C22 1.509(6) .
C22 C23 1.386(7) .
C22 C27 1.393(6) .
C23 C24 1.360(7) .
C24 C25 1.382(8) .
C25 C26 1.388(7) .
C26 C27 1.396(6) .
C26 C28 1.515(7) .
C28 N8 1.457(5) .
C29 N8 1.285(6) .
C29 C30 1.445(6) .
C30 C31 1.368(6) .
C30 N9 1.375(5) .
C31 N10 1.354(5) .
C31 C32 1.494(6) .
C33 N9 1.315(5) .
C33 N10 1.349(5) .
C34 N12 1.319(5) .
C34 N11 1.344(5) .
C35 N11 1.361(5) .
C35 C37 1.380(6) .
C35 C36 1.491(6) .
C37 N12 1.372(5) .
C37 C38 1.426(6) .
C38 N13 1.288(6) .
C39 N13 1.464(6) .
C39 C40 1.500(7) .
C40 C41 1.388(7) .
C40 C45 1.397(7) .
C41 C42 1.378(8) .
C42 C43 1.387(8) .
C43 C44 1.371(7) .
C44 C45 1.390(7) .
C44 C46 1.505(7) .
C46 N14 1.470(6) .
C47 N14 1.299(6) .
C47 C48 1.431(6) .
C48 C49 1.381(6) .
C48 N15 1.382(5) .
C49 N16 1.360(6) .
C49 C50 1.485(6) .
C51 N15 1.327(5) .
C51 N16 1.351(5) .
C52 N17 1.437(6) .
C53 N17 1.296(6) .
C53 C54 1.421(6) .
C54 C55 1.364(6) .
C54 N18 1.381(5) .
C55 N19 1.354(5) .
C55 C56 1.494(6) .
C57 N18 1.314(5) .
C57 N19 1.352(5) .
N5 Ni4 2.066(4) 3_777
N10 Ni1 2.006(3) 3_777
N17 Ni3 2.124(3) 3_777
N18 Ni3 2.051(3) 3_777
N19 Ni4 2.018(4) 3_777

loop_
_platon_squeeze_void_nr
_platon_squeeze_void_average_x
_platon_squeeze_void_average_y
_platon_squeeze_void_average_z
_platon_squeeze_void_volume
_platon_squeeze_void_count_electrons
_platon_squeeze_void_content
1 -0.027 0.607 0.266 18 1 ' '
2 0.026 0.393 0.734 18 1 ' '
3 0.082 0.746 0.439 10 1 ' '
4 0.418 0.246 0.061 10 1 ' '
5 0.473 0.893 0.766 18 1 ' '
6 0.526 0.107 0.234 18 1 ' '
7 0.582 0.754 0.939 10 1 ' '
8 0.918 0.254 0.561 10 1 ' '
